data_4115978
loop_
_publ_author_name
'Jodi D. Niemoth-Anderson'
'Kerry A. (Fusie) Clark'
'T. Adrian George'
'Charles R. Ross'

_publ_contact_author_address
;
Department of Chemistry
University of Nebraska-Lincoln, Lincoln, NE 68588-0304
;
_publ_contact_author_email tageorge@unlserve.unl.edu
_publ_contact_author_name 'George, T. Adrian'
_publ_contact_author_phone 1(402)4723513
_publ_section_title
;
 Five-Coordinate Diamagnetic Iron(IV) Complexes With A Trigonal Planar
 Arrangement of Thiolate Ligand Atoms: Synthesis and Crystal Structure of
 [FeX(PS3)] (X = Cl, Br or I; PS3H3= [P(C'''6H3-3-Me3Si-2-SH)3])
;
_journal_name_full 'Journal of the American Chemical Society'
_journal_page_first 3977
_journal_page_last 3978
_journal_paper_doi 10.1021/ja993988+
_journal_volume 122
_journal_year 2000
_chemical_compound_source Synthesis
_chemical_formula_moiety 'Fe2 P2 S6 Si6 C54 H72 '
_chemical_formula_structural 'Fe2 P2 S6 Si6 C54 H72'
_chemical_formula_sum 'C54 H72 Fe2 P2 S6 Si6'
_chemical_formula_weight 1259.74
_chemical_name_common
; 
Bis-(m-[tris(2-thio-3-trimethylsilylphenyl-1k2S;1:2k4S;2k2S)phosphine-1kP,2k
P]-diiron 
;
_chemical_name_systematic
; 
Bis-(m-[tris(2-thio-3-trimethylsilylphenyl-1k2S;1:2k4S;2k2S)phosphine-1kP,2k
P]-diiron 
;
_space_group_IT_number 14
_symmetry_cell_setting monoclinic
_symmetry_space_group_name_Hall '-P 2yn'
_symmetry_space_group_name_H-M 'P 1 21/n 1'
_atom_sites_solution_hydrogens geom
_atom_sites_solution_primary direct
_atom_sites_solution_secondary difmap
_audit_creation_method SHELXL
_cell_angle_alpha 90.00
_cell_angle_beta 100.8960(4)
_cell_angle_gamma 90.00
_cell_formula_units_Z 2
_cell_length_a 12.986(10)
_cell_length_b 11.792(10)
_cell_length_c 20.659(30)
_cell_measurement_reflns_used 24168
_cell_measurement_temperature 50(1)
_cell_measurement_theta_max 24.0
_cell_measurement_theta_min 1.6
_cell_volume 3106(6)
_computing_cell_refinement 'MARXDS 2.1 (MarResearch, 199?)'
_computing_data_collection 'XIPS (MarResearch, 199?)'
_computing_data_reduction 'MARXDS 2.1 (MarResearch, 199?)'
_computing_molecular_graphics 'Insight II (Biosym/MSI, 1995)'
_computing_publication_material 'SHELXTL4.2(Siemens, 1991)'
_computing_structure_refinement 'SHELXTL4.2(Siemens, 1991)'
_computing_structure_solution 'SHELXTL4.2(Siemens, 1991)'
_diffrn_ambient_temperature 50(1)
_diffrn_measurement_device 'MarResearch 18cm Image Plate'
_diffrn_measurement_method phi
_diffrn_radiation_monochromator graphite
_diffrn_radiation_source '0.3x3mm rotating anode'
_diffrn_radiation_type AgK\a
_diffrn_radiation_wavelength 0.5608
_diffrn_reflns_av_R_equivalents 0.0405
_diffrn_reflns_limit_h_max 19
_diffrn_reflns_limit_h_min -19
_diffrn_reflns_limit_k_max 17
_diffrn_reflns_limit_k_min -17
_diffrn_reflns_limit_l_max 29
_diffrn_reflns_limit_l_min -30
_diffrn_reflns_number 33876
_diffrn_reflns_theta_max 24.0
_diffrn_reflns_theta_min 1.60
_diffrn_standards_decay_% 0
_diffrn_standards_interval_count 0
_diffrn_standards_number 0
_exptl_absorpt_coefficient_mu 0.450
_exptl_absorpt_correction_type none
_exptl_crystal_colour black
_exptl_crystal_density_diffrn 1.342
_exptl_crystal_density_meas 0.0
_exptl_crystal_description blocky
_exptl_crystal_F_000 1316
_exptl_crystal_size_max 0.6
_exptl_crystal_size_mid 0.3
_exptl_crystal_size_min 0.15
_refine_diff_density_max 0.95
_refine_diff_density_min -0.66
_refine_ls_extinction_method none
_refine_ls_goodness_of_fit_obs 1.521
_refine_ls_hydrogen_treatment 'riding H'
_refine_ls_matrix_type full
_refine_ls_number_parameters 318
_refine_ls_number_reflns 7916
_refine_ls_number_restraints 0
_refine_ls_R_factor_all 0.0784
_refine_ls_R_factor_obs 0.0583
_refine_ls_shift/esd_max 0.051
_refine_ls_shift/esd_mean 0.007
_refine_ls_structure_factor_coef F
_refine_ls_weighting_details w=1/[\s^2^(Fo)+0.0008Fo^2^]
_refine_ls_weighting_scheme calc
_refine_ls_wR_factor_all 0.0732
_refine_ls_wR_factor_obs 0.0660
_reflns_number_observed 7917
_reflns_number_total 9571
_reflns_observed_criterion >4sigma(F)
_cod_data_source_file ja9939882B_1.cif
_cod_data_source_block ni203,3
_cod_depositor_comments
;
The following automatic conversions were performed:

'_refine_ls_weighting_scheme' value 'calc w=1/[\s^2^(Fo)+0.0008Fo^2^]
' was changed to 'calc'. New tag '_refine_ls_weighting_details' was
created. The value of the new tag was set to
'w=1/[\s^2^(Fo)+0.0008Fo^2^]'.

Automatic conversion script
Id: cif_fix_values 3143 2015-03-26 13:38:13Z robertas 
;
_cod_original_cell_volume 3106.(6)
_cod_original_formula_sum 'Fe2 P2 S6 Si6 C54 H72'
_cod_database_code 4115978

loop_
_symmetry_equiv_pos_as_xyz
'x, y, z'
'-x, -y, -z'
'1/2-x, 1/2+y, 1/2-z'
'1/2+x, 1/2-y, 1/2+z'

loop_
_atom_site_aniso_label
_atom_site_aniso_U_11
_atom_site_aniso_U_22
_atom_site_aniso_U_33
_atom_site_aniso_U_23
_atom_site_aniso_U_13
_atom_site_aniso_U_12
Fe 0.0097(2) 0.0092(1) 0.0094(2) -0.0016(1) -0.0024(1) 0.0011(1)
P 0.0107(3) 0.0093(2) 0.0092(2) -0.0007(2) -0.0029(2) 0.0005(2)
S1 0.0125(2) 0.0094(2) 0.0094(2) -0.0010(2) -0.0011(2) 0.0013(2)
C11 0.0129(10) 0.0099(8) 0.0121(10) -0.0027(7) -0.0035(8) 0.0005(7)
C12 0.0117(10) 0.0111(9) 0.0099(9) -0.0020(7) -0.0019(8) 0.0013(7)
C13 0.0156(11) 0.0103(9) 0.0167(10) -0.0013(8) -0.0018(9) 0.0022(7)
C14 0.0209(12) 0.0127(9) 0.0227(12) -0.0066(9) 0.0024(10) 0.0014(8)
C15 0.0177(11) 0.0182(10) 0.0199(11) -0.0051(9) 0.0047(9) 0.0016(9)
C16 0.0143(10) 0.0134(9) 0.0145(10) -0.0021(8) 0.0013(8) 0.0008(8)
Si1 0.0193(3) 0.0164(3) 0.0162(3) 0.0001(2) 0.0051(3) 0.0002(2)
C1M1 0.0309(15) 0.0279(13) 0.0187(12) 0.0033(10) 0.0023(11) 0.0071(11)
C1M2 0.0316(16) 0.0261(13) 0.0264(14) -0.0003(11) 0.0134(12) -0.0019(11)
C1M3 0.0282(15) 0.0207(12) 0.0293(14) -0.0018(10) 0.0071(12) -0.0076(10)
S2 0.0109(2) 0.0109(2) 0.0129(2) -0.0010(2) -0.0025(2) 0.0020(2)
C21 0.0134(10) 0.0110(9) 0.0112(9) -0.0004(7) -0.0007(8) 0.0027(7)
C22 0.0146(10) 0.0105(9) 0.0096(9) -0.0001(7) -0.0031(8) 0.0022(7)
C23 0.0169(11) 0.0138(9) 0.0125(10) 0.0011(8) -0.0009(8) -0.0003(8)
C24 0.0221(12) 0.0181(10) 0.0147(11) 0.0026(8) -0.0002(9) -0.0017(9)
C25 0.0226(13) 0.0231(11) 0.0120(10) 0.0034(9) -0.0032(9) 0.0011(9)
C26 0.0179(11) 0.0169(10) 0.0136(10) -0.0011(8) -0.0063(9) 0.0002(8)
Si2 0.0208(4) 0.0277(4) 0.0161(3) 0.0018(3) -0.0097(3) -0.0035(3)
C2M1 0.0198(14) 0.0484(19) 0.0340(17) 0.0077(14) -0.0057(12) 0.0048(13)
C2M2 0.0364(19) 0.0511(20) 0.0223(14) 0.0085(14) -0.0132(13) -0.0116(15)
C2M3 0.0456(20) 0.0257(14) 0.0361(17) -0.0056(12) -0.0117(16) -0.0078(13)
S3 0.0105(3) 0.0133(2) 0.0209(3) -0.0022(2) -0.0018(2) 0.0002(2)
C31 0.0148(10) 0.0143(9) 0.0117(10) 0.0007(8) -0.0023(8) -0.0006(8)
C32 0.0141(10) 0.0119(9) 0.0123(10) 0.0003(8) -0.0040(8) -0.0013(8)
C33 0.0167(11) 0.0135(9) 0.0172(11) -0.0006(8) -0.0029(9) -0.0003(8)
C34 0.0223(12) 0.0142(10) 0.0196(11) 0.0003(9) -0.0024(10) -0.0042(9)
C35 0.0200(12) 0.0174(10) 0.0183(11) 0.0026(9) -0.0038(9) -0.0074(9)
C36 0.0148(11) 0.0183(10) 0.0158(10) 0.0017(8) -0.0011(9) -0.0042(8)
Si3 0.0124(3) 0.0269(3) 0.0226(4) 0.0019(3) -0.0009(3) -0.0029(3)
C3M1 0.0228(15) 0.0582(22) 0.0346(17) -0.0092(16) 0.0091(13) 0.0008(14)
C3M2 0.0187(14) 0.0382(16) 0.0400(18) 0.0096(14) -0.0011(12) -0.0091(12)
C3M3 0.0200(13) 0.0261(13) 0.0345(16) 0.0085(12) -0.0024(12) 0.0016(10)

loop_
_atom_site_label
_atom_site_type_symbol
_atom_site_fract_x
_atom_site_fract_y
_atom_site_fract_z
_atom_site_U_iso_or_equiv
_atom_site_thermal_displace_type
_atom_site_occupancy
_atom_site_calc_flag
_atom_site_refinement_flags
Fe Fe 0.60179(3) 0.52936(3) 0.52164(2) 0.01001(9) Uani 1 d .
P P 0.55103(5) 0.71466(5) 0.51681(3) 0.0104(1) Uani 1 d .
S1 S 0.51413(5) 0.49522(4) 0.41232(3) 0.0108(1) Uani 1 d .
C11 C 0.5580(2) 0.3590(2) 0.3900(1) 0.0124(6) Uani 1 d .
C12 C 0.5348(2) 0.2627(2) 0.4248(1) 0.0114(5) Uani 1 d .
C13 C 0.5734(2) 0.1574(2) 0.4098(1) 0.0149(6) Uani 1 d .
H13A H 0.5607(2) 0.0913(2) 0.4344(1) 0.028(3) Uiso 1 calc R
C14 C 0.6300(2) 0.1485(2) 0.3599(1) 0.019(7) Uani 1 d .
H14A H 0.6570(2) 0.0761(2) 0.3498(1) 0.028(3) Uiso 1 calc R
C15 C 0.6482(2) 0.2442(2) 0.3239(1) 0.0184(7) Uani 1 d .
H15A H 0.6855(2) 0.2360(2) 0.2883(1) 0.028(3) Uiso 1 calc R
C16 C 0.6133(2) 0.3527(2) 0.3383(1) 0.0143(6) Uani 1 d .
Si1 Si 0.63895(6) 0.47928(6) 0.28657(4) 0.0171(2) Uani 1 d .
C1M1 C 0.5130(2) 0.5498(3) 0.2484(1) 0.0261(8) Uani 1 d .
H1MA H 0.5275(2) 0.6133(3) 0.2225(1) 0.0507 Uiso 1 calc R
H1MB H 0.4693(2) 0.4966(3) 0.2207(1) 0.0507 Uiso 1 calc R
H1MC H 0.4775(2) 0.5757(3) 0.2824(1) 0.0507 Uiso 1 calc R
C1M2 C 0.7016(3) 0.4227(3) 0.2187(2) 0.0270(8) Uani 1 d .
H1MD H 0.7159(3) 0.4843(3) 0.1913(2) 0.0507 Uiso 1 calc R
H1ME H 0.7661(3) 0.3852(3) 0.2373(2) 0.0507 Uiso 1 calc R
H1MF H 0.6551(3) 0.3697(3) 0.1927(2) 0.0507 Uiso 1 calc R
C1M3 C 0.7289(2) 0.5845(2) 0.3368(2) 0.0259(8) Uani 1 d .
H1MG H 0.7405(3) 0.6473(2) 0.3095(2) 0.0507 Uiso 1 calc R
H1MH H 0.6979(3) 0.6115(2) 0.3726(2) 0.0507 Uiso 1 calc R
H1MI H 0.7946(3) 0.5485(2) 0.3541(2) 0.0507 Uiso 1 calc R
S2 S 0.68351(5) 0.36347(4) 0.54735(3) 0.0122(1) Uani 1 d .
C21 C 0.3875(2) 0.7244(2) 0.4068(1) 0.0122(6) Uani 1 d .
C22 C 0.4885(2) 0.7632(2) 0.4356(1) 0.0123(6) Uani 1 d .
C23 C 0.5463(2) 0.8289(2) 0.3980(1) 0.0149(6) Uani 1 d .
H23A H 0.6159(2) 0.8538(2) 0.4170(1) 0.028(3) Uiso 1 calc R
C24 C 0.5024(2) 0.8578(2) 0.3335(1) 0.0188(7) Uani 1 d .
H24A H 0.5413(2) 0.9030(2) 0.3078(1) 0.028(3) Uiso 1 calc R
C25 C 0.4014(2) 0.8212(2) 0.3063(1) 0.0201(7) Uani 1 d .
H25A H 0.3719(2) 0.8417(2) 0.2617(1) 0.028(3) Uiso 1 calc R
C26 C 0.3414(2) 0.7550(2) 0.3417(1) 0.0173(6) Uani 1 d .
Si2 Si 0.20544(7) 0.71067(7) 0.29838(4) 0.0232(2) Uani 1 d .
C2M1 C 0.1034(3) 0.7717(3) 0.3411(2) 0.035(1) Uani 1 d .
H2MA H 0.0350(3) 0.7486(3) 0.3187(2) 0.051(3) Uiso 1 calc R
H2MB H 0.1149(3) 0.7450(3) 0.3858(2) 0.051(3) Uiso 1 calc R
H2MC H 0.1080(3) 0.8529(3) 0.3409(2) 0.051(3) Uiso 1 calc R
C2M2 C 0.1838(3) 0.7656(3) 0.2119(2) 0.039(1) Uani 1 d .
H2MD H 0.1153(3) 0.7441(3) 0.1889(2) 0.051(3) Uiso 1 calc R
H2ME H 0.1898(3) 0.8468(3) 0.2124(2) 0.051(3) Uiso 1 calc R
H2MF H 0.2360(3) 0.7337(3) 0.1900(2) 0.051(3) Uiso 1 calc R
C2M3 C 0.1925(3) 0.5547(3) 0.2915(2) 0.038(1) Uani 1 d .
H2MG H 0.1229(3) 0.5357(3) 0.2694(2) 0.051(3) Uiso 1 calc R
H2MH H 0.2425(3) 0.5258(3) 0.2669(2) 0.051(3) Uiso 1 calc R
H2MI H 0.2055(3) 0.5218(3) 0.3348(2) 0.051(3) Uiso 1 calc R
S3 S 0.76345(5) 0.59755(5) 0.53866(3) 0.0155(2) Uani 1 d .
C31 C 0.7609(2) 0.7477(2) 0.5434(1) 0.0142(6) Uani 1 d .
C32 C 0.6651(2) 0.8038(2) 0.5392(1) 0.0136(6) Uani 1 d .
C33 C 0.6620(2) 0.9216(2) 0.5484(1) 0.0166(6) Uani 1 d .
H33A H 0.5960(2) 0.9598(2) 0.5455(1) 0.028(3) Uiso 1 calc R
C34 C 0.7546(2) 0.9823(2) 0.5618(1) 0.0195(7) Uani 1 d .
H34A H 0.7536(2) 1.0625(2) 0.5695(1) 0.028(3) Uiso 1 calc R
C35 C 0.8499(2) 0.9258(2) 0.5644(1) 0.0195(7) Uani 1 d .
H35A H 0.9135(2) 0.9694(2) 0.5724(1) 0.028(3) Uiso 1 calc R
C36 C 0.8566(2) 0.8083(2) 0.5552(1) 0.0168(6) Uani 1 d .
Si3 Si 0.98922(6) 0.73936(7) 0.55699(4) 0.0212(2) Uani 1 d .
C3M1 C 0.9886(3) 0.6570(4) 0.4796(2) 0.0380(11) Uani 1 d .
H3MA H 1.0562(3) 0.6229(4) 0.4813(2) 0.051(3) Uiso 1 calc R
H3MB H 0.9361(3) 0.5988(4) 0.4755(2) 0.051(3) Uiso 1 calc R
H3MC H 0.9735(3) 0.7070(4) 0.4424(2) 0.051(3) Uiso 1 calc R
C3M2 C 1.0884(2) 0.8546(3) 0.5609(2) 0.0331(10) Uani 1 d .
H3MD H 1.1563(2) 0.8217(3) 0.5618(2) 0.051(3) Uiso 1 calc R
H3ME H 1.0705(2) 0.9025(3) 0.5229(2) 0.051(3) Uiso 1 calc R
H3MF H 1.0898(2) 0.8989(3) 0.6001(2) 0.051(3) Uiso 1 calc R
C3M3 C 1.0268(2) 0.6476(2) 0.6316(2) 0.0278(8) Uani 1 d .
H3MG H 1.0940(2) 0.6137(2) 0.6315(2) 0.051(3) Uiso 1 calc R
H3MH H 1.0304(2) 0.6928(2) 0.6706(2) 0.051(3) Uiso 1 calc R
H3MI H 0.9753(2) 0.5891(2) 0.6310(2) 0.051(3) Uiso 1 calc R

loop_
_atom_type_symbol
_atom_type_description
_atom_type_scat_dispersion_real
_atom_type_scat_dispersion_imag
_atom_type_scat_source
C C 0.0033 0.0016 'International Tables Vol C Tables 4.2.6.8 and 6.1.1.4'
H H 0.0000 0.0000 'International Tables Vol C Tables 4.2.6.8 and 6.1.1.4'
Si Si 0.0817 0.0704 'International Tables Vol C Tables 4.2.6.8 and 6.1.1.4'
P P 0.1023 0.0942 'International Tables Vol C Tables 4.2.6.8 and 6.1.1.4'
S S 0.1246 0.1234 'International Tables Vol C Tables 4.2.6.8 and 6.1.1.4'
Fe Fe 0.3463 0.8444 'International Tables Vol C Tables 4.2.6.8 and 6.1.1.4'

loop_
_geom_angle_atom_site_label_1
_geom_angle_atom_site_label_2
_geom_angle_atom_site_label_3
_geom_angle
_geom_angle_site_symmetry_1
_geom_angle_site_symmetry_3
_geom_angle_publ_flag
S3 Fe S1 132.7(1) . 3_666 y
S3 Fe S2 83.5(1) . . y
S1 Fe S2 94.9(1) 3_666 . y
S3 Fe P 85.2(1) . . y
S1 Fe P 85.9(1) 3_666 . y
S2 Fe P 165.3(1) . . y
S3 Fe S1 119.0(1) . . y
S1 Fe S1 107.6(1) 3_666 . y
S2 Fe S1 101.5(1) . . y
P Fe S1 92.2(1) . . y
S3 Fe Fe 168.6(1) . 3_666 y
S1 Fe Fe 56.0(1) 3_666 3_666 y
S2 Fe Fe 104.1(1) . 3_666 y
P Fe Fe 88.5(1) . 3_666 y
S1 Fe Fe 51.6(1) . 3_666 y
C32 P C12 108.8(1) . 3_666 y
C32 P C22 104.8(1) . . y
C12 P C22 110.2(1) 3_666 . y
C32 P Fe 109.3(1) . . y
C12 P Fe 108.8(1) 3_666 . y
C22 P Fe 114.7(1) . . y
C11 S1 Fe 108.9(1) . 3_666 y
C11 S1 Fe 106.2(1) . . y
Fe S1 Fe 72.4(1) 3_666 . y
C16 C11 C12 122.5(2) . . y
C16 C11 S1 118.6(2) . . y
C12 C11 S1 118.9(2) . . y
C13 C12 C11 119.1(2) . . y
C13 C12 P 124.8(2) . 3_666 y
C11 C12 P 116.1(2) . 3_666 y
C14 C13 C12 119.8(2) . . y
C13 C14 C15 120.3(2) . . y
C14 C15 C16 122.0(3) . . y
C11 C16 C15 116.2(2) . . y
C11 C16 Si1 123.9(2) . . y
C15 C16 Si1 119.8(2) . . y
C1M1 Si1 C1M2 108.2(2) . . y
C1M1 Si1 C1M3 110.0(2) . . y
C1M2 Si1 C1M3 109.7(2) . . y
C1M1 Si1 C16 110.7(2) . . y
C1M2 Si1 C16 106.8(2) . . y
C1M3 Si1 C16 111.4(1) . . y
C21 S2 Fe 111.4(1) 3_666 . y
C22 C21 C26 120.8(2) . . y
C22 C21 S2 120.0(2) . 3_666 y
C26 C21 S2 119.2(2) . 3_666 y
C23 C22 C21 120.0(2) . . y
C23 C22 P 119.4(2) . . y
C21 C22 P 120.4(2) . . y
C24 C23 C22 119.9(2) . . y
C23 C24 C25 119.6(3) . . y
C24 C25 C26 122.4(2) . . y
C25 C26 C21 117.5(2) . . y
C25 C26 Si2 117.9(2) . . y
C21 C26 Si2 124.6(2) . . y
C2M3 Si2 C2M1 110.9(2) . . y
C2M3 Si2 C2M2 106.0(2) . . y
C2M1 Si2 C2M2 109.0(2) . . y
C2M3 Si2 C26 111.9(2) . . y
C2M1 Si2 C26 110.5(2) . . y
C2M2 Si2 C26 108.3(2) . . y
C31 S3 Fe 110.2(1) . . y
C32 C31 C36 121.0(2) . . y
C32 C31 S3 119.7(2) . . y
C36 C31 S3 119.3(2) . . y
C31 C32 C33 120.5(2) . . y
C31 C32 P 114.7(2) . . y
C33 C32 P 124.6(2) . . y
C34 C33 C32 119.5(2) . . y
C33 C34 C35 119.5(2) . . y
C34 C35 C36 122.9(3) . . y
C35 C36 C31 116.3(2) . . y
C35 C36 Si3 120.0(2) . . y
C31 C36 Si3 123.5(2) . . y
C3M2 Si3 C3M1 107.9(2) . . y
C3M2 Si3 C3M3 108.4(2) . . y
C3M1 Si3 C3M3 111.2(2) . . y
C3M2 Si3 C36 107.8(2) . . y
C3M1 Si3 C36 110.4(2) . . y
C3M3 Si3 C36 111.0(2) . . y

loop_
_geom_bond_atom_site_label_1
_geom_bond_atom_site_label_2
_geom_bond_distance
_geom_bond_site_symmetry_2
_geom_bond_publ_flag
Fe S3 2.213(3) . y
Fe S1 2.223(3) 3_666 y
Fe S2 2.241(3) . y
Fe P 2.279(3) . y
Fe S1 2.364(3) . y
Fe Fe 2.715(4) 3_666 y
P C32 1.804(4) . y
P C12 1.811(4) 3_666 y
P C22 1.813(3) . y
S1 C11 1.793(3) . y
S1 Fe 2.233(3) 3_666 y
C11 C16 1.398(4) . y
C11 C12 1.406(4) . y
C12 C13 1.396(4) . y
C12 P 1.811(4) 3_666 y
C13 C14 1.379(5) . y
C14 C15 1.396(4) . y
C15 C16 1.407(4) . y
C16 Si1 1.901(4) . y
Si1 C1M1 1.871(4) . y
Si1 C1M2 1.872(4) . y
Si1 C1M3 1.877(4) . y
S2 C21 1.775(4) 3_666 y
C21 C22 1.411(4) . y
C21 C26 1.413(4) . y
C21 S2 1.775(4) 3_666 y
C22 C23 1.410(4) . y
C23 C24 1.389(4) . y
C24 C25 1.395(4) . y
C25 C26 1.402(4) . y
C26 Si2 1.895(4) . y
Si2 C2M3 1.849(4) . y
Si2 C2M1 1.869(5) . y
Si2 C2M2 1.870(4) . y
S3 C31 1.774(4) . y
C31 C32 1.398(4) . y
C31 C36 1.414(4) . y
C32 C33 1.404(4) . y
C33 C34 1.382(4) . y
C34 C35 1.397(4) . y
C35 C36 1.404(4) . y
C36 Si3 1.898(4) . y
Si3 C3M2 1.864(4) . y
Si3 C3M1 1.869(5) . y
Si3 C3M3 1.872(4) . y
